data_1555842
loop_
_publ_author_name
'Andeme Edzang, Judicaelle'
'Chen, Zhongrui'
'Audi, Hassib'
'Canard, Gabriel'
'Siri, Olivier'

_publ_section_title
;
 Transamination at the Crossroad of the One-Pot Synthesis of N-Substituted
 Quinonediimines and C-Substituted Benzobisimidazoles.
;
_journal_issue 20
_journal_name_full 'Organic letters'
_journal_page_first 5340
_journal_page_last 5343
_journal_paper_doi 10.1021/acs.orglett.6b02640
_journal_volume 18
_journal_year 2016
_chemical_formula_moiety 'C11 H20 N2'
_chemical_formula_sum 'C11 H20 N2'
_chemical_formula_weight 180.29
_space_group_crystal_system triclinic
_space_group_IT_number 2
_space_group_name_Hall '-P 1'
_space_group_name_H-M_alt 'P -1'
_atom_sites_solution_hydrogens geom
_audit_creation_date
;
'Mon Mar 31 19:49:59 2014'
;
_audit_creation_method
;
CrysAlisPro, Agilent Technologies,
Version 1.171.37.31 (release 14-01-2014 CrysAlis171 .NET)
(compiled Jan 14 2014,18:38:05)
;
_cell_angle_alpha 85.438(6)
_cell_angle_beta 77.389(5)
_cell_angle_gamma 72.879(6)
_cell_formula_units_Z 2
_cell_length_a 6.5009(3)
_cell_length_b 8.0222(6)
_cell_length_c 11.3792(7)
_cell_measurement_reflns_used 1812
_cell_measurement_temperature 253(2)
_cell_measurement_theta_max 73.4330
_cell_measurement_theta_min 5.7500
_cell_volume 553.39(6)
_computing_cell_refinement
;
CrysAlisPro, Agilent Technologies,
Version 1.171.37.31 (release 14-01-2014 CrysAlis171 .NET)
(compiled Jan 14 2014,18:38:05)
;
_computing_data_collection
;
CrysAlisPro, Agilent Technologies,
Version 1.171.37.31 (release 14-01-2014 CrysAlis171 .NET)
(compiled Jan 14 2014,18:38:05)
;
_computing_data_reduction
;
CrysAlisPro, Agilent Technologies,
Version 1.171.37.31 (release 14-01-2014 CrysAlis171 .NET)
(compiled Jan 14 2014,18:38:05)
;
_computing_molecular_graphics 'Olex2 (Dolomanov et al., 2009)'
_computing_publication_material 'Olex2 (Dolomanov et al., 2009)'
_computing_structure_refinement 'ShelXL (Sheldrick, 2008)'
_diffrn_ambient_temperature 253(2)
_diffrn_detector 'CCD plate'
_diffrn_detector_area_resol_mean 5.3048
_diffrn_detector_type AtlasS2
_diffrn_measured_fraction_theta_full 0.984
_diffrn_measured_fraction_theta_max 0.948
_diffrn_measurement_details
;
#__ type_ start__ end____ width___ exp.time_
  1 omega  -62.00   32.00   1.0000    2.0000
omega____ theta____ kappa____ phi______ frames
    -      -40.2864   57.0000  -30.0000 94

#__ type_ start__ end____ width___ exp.time_
  2 omega  -93.00   -8.00   1.0000    2.0000
omega____ theta____ kappa____ phi______ frames
    -      -40.2864  125.0000   60.0000 85

#__ type_ start__ end____ width___ exp.time_
  3 omega -115.00  -21.00   1.0000    2.0000
omega____ theta____ kappa____ phi______ frames
    -      -40.2864  -38.0000 -180.0000 94

#__ type_ start__ end____ width___ exp.time_
  4 omega   86.00  159.00   1.0000   10.0000
omega____ theta____ kappa____ phi______ frames
    -      107.1501   30.0000  120.0000 73

#__ type_ start__ end____ width___ exp.time_
  5 omega   47.00  108.00   1.0000   10.0000
omega____ theta____ kappa____ phi______ frames
    -      107.1501  -94.0000  -90.0000 61

#__ type_ start__ end____ width___ exp.time_
  6 omega   68.00  105.00   1.0000   10.0000
omega____ theta____ kappa____ phi______ frames
    -      107.1501  -94.0000 -180.0000 37

#__ type_ start__ end____ width___ exp.time_
  7 omega   35.00   81.00   1.0000   10.0000
omega____ theta____ kappa____ phi______ frames
    -      107.1501  -30.0000  -90.0000 46

#__ type_ start__ end____ width___ exp.time_
  8 omega   40.00   72.00   1.0000   10.0000
omega____ theta____ kappa____ phi______ frames
    -      107.1501  -30.0000    0.0000 32

#__ type_ start__ end____ width___ exp.time_
  9 omega   34.00  108.00   1.0000   10.0000
omega____ theta____ kappa____ phi______ frames
    -      107.1501  -94.0000   30.0000 74

#__ type_ start__ end____ width___ exp.time_
 10 omega   32.00   90.00   1.0000   10.0000
omega____ theta____ kappa____ phi______ frames
    -      107.1501  -30.0000  150.0000 58

#__ type_ start__ end____ width___ exp.time_
 11 omega   32.00  106.00   1.0000   10.0000
omega____ theta____ kappa____ phi______ frames
    -      107.1501  -94.0000  120.0000 74

#__ type_ start__ end____ width___ exp.time_
 12 omega   34.00   62.00   1.0000   10.0000
omega____ theta____ kappa____ phi______ frames
    -      107.1501  -45.0000   90.0000 28

#__ type_ start__ end____ width___ exp.time_
 13 omega   31.00   90.00   1.0000   10.0000
omega____ theta____ kappa____ phi______ frames
    -      107.1501  -30.0000 -150.0000 59

#__ type_ start__ end____ width___ exp.time_
 14 omega   81.00  176.00   1.0000   10.0000
omega____ theta____ kappa____ phi______ frames
    -      107.1501   45.0000 -180.0000 95
;
_diffrn_measurement_device 'four-circle diffractometer'
_diffrn_measurement_device_type 'SuperNova, Dual, Cu at zero, AtlasS2'
_diffrn_measurement_method '\w scans'
_diffrn_orient_matrix_UB_11 0.0978947000
_diffrn_orient_matrix_UB_12 0.0177154000
_diffrn_orient_matrix_UB_13 -0.1348925000
_diffrn_orient_matrix_UB_21 0.0481386000
_diffrn_orient_matrix_UB_22 0.1694024000
_diffrn_orient_matrix_UB_23 0.0246997000
_diffrn_orient_matrix_UB_31 0.2286345000
_diffrn_orient_matrix_UB_32 -0.1066663000
_diffrn_orient_matrix_UB_33 0.0211015000
_diffrn_radiation_monochromator mirror
_diffrn_radiation_probe x-ray
_diffrn_radiation_type CuK\a
_diffrn_radiation_wavelength 1.54184
_diffrn_reflns_av_R_equivalents 0.0207
_diffrn_reflns_av_unetI/netI 0.0380
_diffrn_reflns_Laue_measured_fraction_full 0.984
_diffrn_reflns_Laue_measured_fraction_max 0.948
_diffrn_reflns_limit_h_max 8
_diffrn_reflns_limit_h_min -6
_diffrn_reflns_limit_k_max 9
_diffrn_reflns_limit_k_min -9
_diffrn_reflns_limit_l_max 14
_diffrn_reflns_limit_l_min -13
_diffrn_reflns_number 3110
_diffrn_reflns_point_group_measured_fraction_full 0.984
_diffrn_reflns_point_group_measured_fraction_max 0.948
_diffrn_reflns_theta_full 67.684
_diffrn_reflns_theta_max 73.560
_diffrn_reflns_theta_min 3.981
_diffrn_source 'sealed X-ray tube'
_diffrn_source_type 'SuperNova (Cu) X-ray Source'
_exptl_absorpt_coefficient_mu 0.487
_exptl_absorpt_correction_T_max 1.00000
_exptl_absorpt_correction_T_min 0.70146
_exptl_absorpt_correction_type multi-scan
_exptl_absorpt_process_details
;
CrysAlisPro, Agilent Technologies,
Version 1.171.37.31 (release 14-01-2014 CrysAlis171 .NET)
(compiled Jan 14 2014,18:38:05)
Empirical absorption correction using spherical harmonics,
 implemented in SCALE3 ABSPACK scaling algorithm.
;
_exptl_crystal_colour yellow
_exptl_crystal_density_diffrn 1.082
_exptl_crystal_description
;
;
_exptl_crystal_F_000 200
_exptl_crystal_size_max .2
_exptl_crystal_size_mid .06
_exptl_crystal_size_min .03
_refine_diff_density_max 0.183
_refine_diff_density_min -0.200
_refine_diff_density_rms 0.040
_refine_ls_extinction_method none
_refine_ls_goodness_of_fit_ref 1.051
_refine_ls_hydrogen_treatment constr
_refine_ls_matrix_type full
_refine_ls_number_parameters 120
_refine_ls_number_reflns 2110
_refine_ls_number_restraints 0
_refine_ls_restrained_S_all 1.051
_refine_ls_R_factor_all 0.0491
_refine_ls_R_factor_gt 0.0443
_refine_ls_shift/su_max 0.000
_refine_ls_shift/su_mean 0.000
_refine_ls_structure_factor_coef Fsqd
_refine_ls_weighting_details 'w=1/[\s^2^(Fo^2^)+(0.0743P)^2^+0.0482P] where P=(Fo^2^+2Fc^2^)/3'
_refine_ls_weighting_scheme calc
_refine_ls_wR_factor_gt 0.1227
_refine_ls_wR_factor_ref 0.1284
_reflns_Friedel_coverage 0.000
_reflns_number_gt 1842
_reflns_number_total 2110
_reflns_threshold_expression 'I > 2\s(I)'
_cod_data_source_file ol6b02640_si_002.cif
_cod_data_source_block ha66
_cod_original_cell_volume 553.38(6)
_cod_database_code 1555842
_shelxl_version_number 2013-4
_shelx_space_group_comment
;
The symmetry employed for this shelxl refinement is uniquely defined
by the following loop, which should always be used as a source of
symmetry information in preference to the above space-group names.
They are only intended as comments.
;
_reflns_odcompleteness_completeness 98.58
_reflns_odcompleteness_iscentric 1
_reflns_odcompleteness_theta 66.97
_olex2_refinement_description
;
1. Fixed Uiso
 At 1.2 times of:
  All C(H) groups, All C(H,H) groups, All N(H) groups
 At 1.5 times of:
  All C(H,H,H) groups
2.a Secondary CH2 refined with riding coordinates:
 C4(H4A,H4B), C5(H5A,H5B), C6(H6A,H6B), C10(H10A,H10B), C11(H11A,H11B),
 C12(H12A,H12B)
2.b Aromatic/amide H refined with riding coordinates:
 N2(H2), C1(H1)
2.c Idealised Me refined as rotating group:
 C7(H7A,H7B,H7C), C13(H13A,H13B,H13C)
;

loop_
_space_group_symop_operation_xyz
'x, y, z'
'-x, -y, -z'

loop_
_atom_site_label
_atom_site_type_symbol
_atom_site_fract_x
_atom_site_fract_y
_atom_site_fract_z
_atom_site_U_iso_or_equiv
_atom_site_adp_type
_atom_site_occupancy
_atom_site_site_symmetry_order
_atom_site_calc_flag
_atom_site_refinement_flags_posn
N1 N 0.16976(16) 0.82078(13) 0.68798(9) 0.0338(3) Uani 1 1 d .
N2 N 0.43229(16) 0.79712(15) 0.47445(9) 0.0374(3) Uani 1 1 d .
H2 H 0.4668 0.7403 0.5380 0.045 Uiso 1 1 calc R
C1 C 0.14765(19) 0.99081(16) 0.38598(10) 0.0319(3) Uani 1 1 d .
H1 H 0.2437 0.9869 0.3119 0.038 Uiso 1 1 calc R
C2 C 0.07749(18) 0.90671(15) 0.60320(10) 0.0296(3) Uani 1 1 d .
C3 C 0.22489(19) 0.89905(15) 0.48125(10) 0.0310(3) Uani 1 1 d .
C4 C 0.0369(2) 0.82554(17) 0.80963(11) 0.0372(3) Uani 1 1 d .
H4A H -0.0723 0.7644 0.8119 0.045 Uiso 1 1 calc R
H4B H -0.0396 0.9457 0.8317 0.045 Uiso 1 1 calc R
C5 C 0.1805(2) 0.74114(17) 0.89932(11) 0.0367(3) Uani 1 1 d .
H5A H 0.0869 0.7316 0.9771 0.044 Uiso 1 1 calc R
H5B H 0.2648 0.6241 0.8733 0.044 Uiso 1 1 calc R
C6 C 0.3373(2) 0.84233(17) 0.91308(12) 0.0407(3) Uani 1 1 d .
H6A H 0.2530 0.9608 0.9357 0.049 Uiso 1 1 calc R
H6B H 0.4343 0.8478 0.8358 0.049 Uiso 1 1 calc R
C7 C 0.4757(3) 0.7635(2) 1.00622(14) 0.0503(4) Uani 1 1 d .
H7A H 0.5678 0.6493 0.9815 0.075 Uiso 1 1 calc GR
H7B H 0.3810 0.7550 1.0827 0.075 Uiso 1 1 calc GR
H7C H 0.5658 0.8364 1.0134 0.075 Uiso 1 1 calc GR
C10 C 0.60043(19) 0.77824(17) 0.36556(10) 0.0355(3) Uani 1 1 d .
H10A H 0.6230 0.8911 0.3407 0.043 Uiso 1 1 calc R
H10B H 0.5519 0.7365 0.3017 0.043 Uiso 1 1 calc R
C11 C 0.81559(19) 0.65166(16) 0.38483(11) 0.0358(3) Uani 1 1 d .
H11A H 0.7919 0.5394 0.4108 0.043 Uiso 1 1 calc R
H11B H 0.8641 0.6942 0.4484 0.043 Uiso 1 1 calc R
C12 C 0.9945(2) 0.62812(17) 0.27137(11) 0.0396(3) Uani 1 1 d .
H12A H 1.0118 0.7412 0.2425 0.048 Uiso 1 1 calc R
H12B H 0.9501 0.5785 0.2093 0.048 Uiso 1 1 calc R
C13 C 1.2138(2) 0.5099(2) 0.29325(13) 0.0469(3) Uani 1 1 d .
H13A H 1.3225 0.4992 0.2199 0.070 Uiso 1 1 calc GR
H13B H 1.1984 0.3967 0.3196 0.070 Uiso 1 1 calc GR
H13C H 1.2590 0.5591 0.3541 0.070 Uiso 1 1 calc GR

loop_
_atom_site_aniso_label
_atom_site_aniso_U_11
_atom_site_aniso_U_22
_atom_site_aniso_U_33
_atom_site_aniso_U_23
_atom_site_aniso_U_13
_atom_site_aniso_U_12
N1 0.0313(5) 0.0393(5) 0.0277(5) -0.0020(4) -0.0073(4) -0.0041(4)
N2 0.0289(5) 0.0483(6) 0.0279(5) 0.0005(4) -0.0067(4) 0.0000(4)
C1 0.0288(6) 0.0389(6) 0.0257(5) -0.0031(4) -0.0049(4) -0.0060(5)
C2 0.0307(6) 0.0312(6) 0.0273(5) -0.0035(4) -0.0086(4) -0.0068(4)
C3 0.0283(6) 0.0346(6) 0.0296(6) -0.0052(4) -0.0078(4) -0.0056(4)
C4 0.0339(6) 0.0444(7) 0.0290(6) 0.0009(5) -0.0068(5) -0.0050(5)
C5 0.0386(6) 0.0400(6) 0.0290(6) 0.0041(5) -0.0084(5) -0.0074(5)
C6 0.0461(7) 0.0392(7) 0.0370(6) 0.0009(5) -0.0140(5) -0.0088(5)
C7 0.0540(8) 0.0567(9) 0.0452(8) 0.0011(6) -0.0224(6) -0.0150(6)
C10 0.0299(6) 0.0439(7) 0.0295(6) -0.0015(5) -0.0060(5) -0.0055(5)
C11 0.0310(6) 0.0396(6) 0.0324(6) -0.0016(5) -0.0055(5) -0.0037(5)
C12 0.0358(6) 0.0418(7) 0.0351(6) -0.0040(5) -0.0024(5) -0.0045(5)
C13 0.0348(7) 0.0513(8) 0.0459(7) -0.0065(6) -0.0010(5) -0.0028(6)

loop_
_atom_type_symbol
_atom_type_description
_atom_type_scat_dispersion_real
_atom_type_scat_dispersion_imag
_atom_type_scat_source
C C 0.0181 0.0091 'International Tables Vol C Tables 4.2.6.8 and 6.1.1.4'
H H 0.0000 0.0000 'International Tables Vol C Tables 4.2.6.8 and 6.1.1.4'
N N 0.0311 0.0180 'International Tables Vol C Tables 4.2.6.8 and 6.1.1.4'

loop_
_geom_angle_atom_site_label_1
_geom_angle_atom_site_label_2
_geom_angle_atom_site_label_3
_geom_angle
_geom_angle_site_symmetry_1
_geom_angle_site_symmetry_3
C2 N1 C4 118.50(10) . .
C3 N2 H2 118.3 . .
C3 N2 C10 123.31(10) . .
C10 N2 H2 118.3 . .
C2 C1 H1 119.0 2_576 .
C3 C1 H1 119.0 . .
C3 C1 C2 121.96(10) . 2_576
N1 C2 C1 127.11(10) . 2_576
N1 C2 C3 115.56(10) . .
C1 C2 C3 117.32(10) 2_576 .
N2 C3 C1 124.02(11) . .
N2 C3 C2 115.28(10) . .
C1 C3 C2 120.70(11) . .
N1 C4 H4A 109.5 . .
N1 C4 H4B 109.5 . .
N1 C4 C5 110.67(10) . .
H4A C4 H4B 108.1 . .
C5 C4 H4A 109.5 . .
C5 C4 H4B 109.5 . .
C4 C5 H5A 109.0 . .
C4 C5 H5B 109.0 . .
H5A C5 H5B 107.8 . .
C6 C5 C4 112.95(11) . .
C6 C5 H5A 109.0 . .
C6 C5 H5B 109.0 . .
C5 C6 H6A 108.8 . .
C5 C6 H6B 108.8 . .
C5 C6 C7 113.61(11) . .
H6A C6 H6B 107.7 . .
C7 C6 H6A 108.8 . .
C7 C6 H6B 108.8 . .
C6 C7 H7A 109.5 . .
C6 C7 H7B 109.5 . .
C6 C7 H7C 109.5 . .
H7A C7 H7B 109.5 . .
H7A C7 H7C 109.5 . .
H7B C7 H7C 109.5 . .
N2 C10 H10A 109.4 . .
N2 C10 H10B 109.4 . .
N2 C10 C11 111.20(10) . .
H10A C10 H10B 108.0 . .
C11 C10 H10A 109.4 . .
C11 C10 H10B 109.4 . .
C10 C11 H11A 109.2 . .
C10 C11 H11B 109.2 . .
C10 C11 C12 112.25(10) . .
H11A C11 H11B 107.9 . .
C12 C11 H11A 109.2 . .
C12 C11 H11B 109.2 . .
C11 C12 H12A 109.2 . .
C11 C12 H12B 109.2 . .
C11 C12 C13 112.01(11) . .
H12A C12 H12B 107.9 . .
C13 C12 H12A 109.2 . .
C13 C12 H12B 109.2 . .
C12 C13 H13A 109.5 . .
C12 C13 H13B 109.5 . .
C12 C13 H13C 109.5 . .
H13A C13 H13B 109.5 . .
H13A C13 H13C 109.5 . .
H13B C13 H13C 109.5 . .

loop_
_geom_bond_atom_site_label_1
_geom_bond_atom_site_label_2
_geom_bond_distance
_geom_bond_site_symmetry_2
N1 C2 1.2920(15) .
N1 C4 1.4595(15) .
N2 H2 0.8600 .
N2 C3 1.3446(16) .
N2 C10 1.4470(15) .
C1 H1 0.9300 .
C1 C2 1.4360(16) 2_576
C1 C3 1.3647(17) .
C2 C1 1.4360(16) 2_576
C2 C3 1.4986(16) .
C4 H4A 0.9700 .
C4 H4B 0.9700 .
C4 C5 1.5180(16) .
C5 H5A 0.9700 .
C5 H5B 0.9700 .
C5 C6 1.5164(18) .
C6 H6A 0.9700 .
C6 H6B 0.9700 .
C6 C7 1.5192(17) .
C7 H7A 0.9600 .
C7 H7B 0.9600 .
C7 H7C 0.9600 .
C10 H10A 0.9700 .
C10 H10B 0.9700 .
C10 C11 1.5159(16) .
C11 H11A 0.9700 .
C11 H11B 0.9700 .
C11 C12 1.5195(17) .
C12 H12A 0.9700 .
C12 H12B 0.9700 .
C12 C13 1.5222(18) .
C13 H13A 0.9600 .
C13 H13B 0.9600 .
C13 H13C 0.9600 .
